data_2312455
loop_
_publ_author_name
'Rusanov, Eduard B.'
'W&#xf6;rle, Michael D'
'Kovalenko, Maksym V.'
'Domasevitch, Kostiantyn V.'
'Rusanova, Julia A.'

_publ_section_title
;
 Attractive and repulsive forces in a crystal of
 [Rb(18-crown-6)][SbCl<sub>6</sub>] under high pressure.
;
_journal_issue 'Pt 2'
_journal_name_full 'Acta crystallographica Section B, Structural science, crystal engineering and materials'
_journal_page_first 135
_journal_page_last 145
_journal_paper_doi 10.1107/S2052520624001586
_journal_volume 80
_journal_year 2024
_chemical_formula_moiety 'C12 H24 O6 Rb, Cl6 Sb'
_chemical_formula_sum 'C12 H24 Cl6 O6 Rb Sb'
_chemical_formula_weight 684.23
_space_group_crystal_system trigonal
_space_group_IT_number 148
_space_group_name_Hall '-R 3'
_space_group_name_H-M_alt 'R -3 :H'
_atom_sites_solution_hydrogens geom
_audit_creation_date 2023-12-19
_audit_creation_method
;
Olex2 1.5
(compiled 2023.03.06 svn.rbb2c1857 for OlexSys, GUI svn.r6748)
;
_cell_angle_alpha 90
_cell_angle_beta 90
_cell_angle_gamma 120
_cell_formula_units_Z 3
_cell_length_a 13.9183(9)
_cell_length_b 13.9183(9)
_cell_length_c 9.8453(10)
_cell_measurement_pressure 760000
_cell_measurement_reflns_used 1188
_cell_measurement_temperature 293(1)
_cell_measurement_theta_max 29.6760
_cell_measurement_theta_min 2.6470
_cell_volume 1651.7(2)
_computing_cell_refinement 'CrysAlisPro 1.171.41.110a (Rigaku OD, 2021)'
_computing_data_collection 'CrysAlisPro 1.171.41.110a (Rigaku OD, 2021)'
_computing_data_reduction 'CrysAlisPro 1.171.41.110a (Rigaku OD, 2021)'
_computing_molecular_graphics 'Olex2 1.5 (Dolomanov et al., 2009)'
_computing_publication_material 'Olex2 1.5 (Dolomanov et al., 2009)'
_computing_structure_refinement 'SHELXL 2018/3 (Sheldrick, 2015)'
_diffrn_ambient_environment air
_diffrn_ambient_pressure 760000
_diffrn_ambient_temperature 293(1)
_diffrn_detector 'Hybrid Pixel Array Detector'
_diffrn_detector_area_resol_mean 10.0000
_diffrn_detector_type HyPix
_diffrn_measured_fraction_theta_full 0.745
_diffrn_measured_fraction_theta_max 0.695
_diffrn_measurement_details
;
List of Runs (angles in degrees, time in seconds):

  # Type    Start    End  Width  t~exp~   \w     \q     \k     \f   Frames
--------------------------------------------------------------------------
  1  \w    -18.00   5.00   1.00    4.00    --   24.80  57.00-180.00   23
  2  \w    -41.00 -19.00   1.00    4.00    --   24.80   0.00-120.00   22
  3  \w    -37.00 -15.00   1.00    4.00    --   24.80  38.00   0.00   22
  4  \w    -41.00 -19.00   1.00    4.00    --   24.80   0.00  30.00   22
  5  \w    -15.00  10.00   1.00    4.00    --   24.80  65.00 121.00   25
  6  \w    -41.00 -19.00   1.00    4.00    --  -26.20   0.00  30.00   22
  7  \w    -41.00 -19.00   1.00    4.00    --  -26.20   0.00   0.00   22
  8  \w    -20.00   5.00   1.00    4.00    --  -26.20  65.00 121.00   25
  9  \w    -71.00 -46.00   1.00    4.00    --  -26.20 103.00  -0.00   25
 10  \w    -85.00 -45.00   1.00    4.00    --  -26.20 114.00 -45.00   40
 11  \w    -26.00   1.00   1.00    4.00    --  -26.20 -19.00-180.00   27
 12  \w    -29.00  -4.00   1.00    4.00    --  -26.20 -57.00-150.00   25
 13  \w    -17.00  14.00   1.00    4.00    --  -26.20 -67.00  23.00   31
 14  \w     -5.00  16.00   1.00    4.00    --  -26.20 -57.00   0.00   21
 15  \w    -28.00  -8.00   1.00    4.00    --  -26.20 -19.00  30.00   20
 16  \w   -105.00 -70.00   1.00    4.00    --  -26.20 -28.00  88.00   35
 17  \w    -69.00 -44.00   1.00    4.00    --   24.80 -28.00  88.00   25
 18  \w    -28.00   4.00   1.00    4.00    --   24.80  97.00 -35.00   32
 19  \w     16.00  41.00   1.00    4.00    --   24.80 -65.00 -14.00   25
 20  \w     43.00  66.00   1.00    4.00    --   24.80 -91.00 -10.00   23
 21  \w     67.00  92.00   1.00    4.00    --   24.80-178.00  90.00   25
 22  \w      7.00  32.00   1.00    4.00    --   24.80-103.00-102.00   25
 23  \w    -11.00  15.00   1.00    4.00    --  -26.20 -82.00-151.00   26
;
_diffrn_measurement_device 'four-circle diffractometer'
_diffrn_measurement_device_type 'XtaLAB Synergy, Dualflex, HyPix'
_diffrn_measurement_method '\w scans'
_diffrn_measurement_specimen_support 'diamond anvil cell'
_diffrn_orient_matrix_type 'CrysAlisPro convention (1999,Acta A55,543-557)'
_diffrn_orient_matrix_UB_11 -0.0208206000
_diffrn_orient_matrix_UB_12 0.0261665000
_diffrn_orient_matrix_UB_13 0.0433956000
_diffrn_orient_matrix_UB_21 0.0038051000
_diffrn_orient_matrix_UB_22 0.0355359000
_diffrn_orient_matrix_UB_23 -0.0538387000
_diffrn_orient_matrix_UB_31 -0.0549120000
_diffrn_orient_matrix_UB_32 -0.0388771000
_diffrn_orient_matrix_UB_33 -0.0200728000
_diffrn_radiation_monochromator mirror
_diffrn_radiation_probe x-ray
_diffrn_radiation_type 'Mo K\a'
_diffrn_radiation_wavelength 0.71073
_diffrn_reflns_av_R_equivalents 0.0440
_diffrn_reflns_av_unetI/netI 0.0394
_diffrn_reflns_Laue_measured_fraction_full 0.745
_diffrn_reflns_Laue_measured_fraction_max 0.695
_diffrn_reflns_limit_h_max 14
_diffrn_reflns_limit_h_min -14
_diffrn_reflns_limit_k_max 15
_diffrn_reflns_limit_k_min -15
_diffrn_reflns_limit_l_max 11
_diffrn_reflns_limit_l_min -11
_diffrn_reflns_number 3030
_diffrn_reflns_point_group_measured_fraction_full 0.745
_diffrn_reflns_point_group_measured_fraction_max 0.695
_diffrn_reflns_theta_full 25.242
_diffrn_reflns_theta_max 27.417
_diffrn_reflns_theta_min 2.671
_diffrn_source 'micro-focus sealed X-ray tube'
_diffrn_source_type 'PhotonJet (Mo) X-ray Source'
_exptl_absorpt_coefficient_mu 4.202
_exptl_absorpt_correction_T_max 1.00000
_exptl_absorpt_correction_T_min 0.61003
_exptl_absorpt_correction_type multi-scan
_exptl_absorpt_process_details
;
CrysAlisPro 1.171.41.110a (Rigaku Oxford Diffraction, 2021)
Empirical absorption correction using spherical harmonics,
implemented in SCALE3 ABSPACK scaling algorithm.
;
_exptl_crystal_colour yellow
_exptl_crystal_density_diffrn 2.064
_exptl_crystal_description prizm
_exptl_crystal_F_000 1002
_exptl_crystal_size_max 0.15
_exptl_crystal_size_mid 0.12
_exptl_crystal_size_min 0.11
_refine_diff_density_max 0.576
_refine_diff_density_min -0.303
_refine_diff_density_rms 0.098
_refine_ls_extinction_method none
_refine_ls_goodness_of_fit_ref 1.065
_refine_ls_hydrogen_treatment constr
_refine_ls_matrix_type full
_refine_ls_number_parameters 42
_refine_ls_number_reflns 585
_refine_ls_number_restraints 0
_refine_ls_restrained_S_all 1.065
_refine_ls_R_factor_all 0.0508
_refine_ls_R_factor_gt 0.0365
_refine_ls_shift/su_max 0.000
_refine_ls_shift/su_mean 0.000
_refine_ls_structure_factor_coef Fsqd
_refine_ls_weighting_details 'w=1/[\s^2^(Fo^2^)+(0.0501P)^2^] where P=(Fo^2^+2Fc^2^)/3'
_refine_ls_weighting_scheme calc
_refine_ls_wR_factor_gt 0.0835
_refine_ls_wR_factor_ref 0.0871
_reflns_Friedel_coverage 0.000
_reflns_number_gt 489
_reflns_number_total 585
_reflns_threshold_expression 'I > 2\s(I)'
_cod_data_source_file px5059.cif
_cod_data_source_block Rb7k6r
_cod_depositor_comments 'Adding full bibliography for 2312438--2312457.cif.'
_cod_original_cell_volume 1651.7(3)
_cod_original_sg_symbol_H-M 'R -3'
_cod_database_code 2312455
_shelx_shelxl_version_number 2018/3
_chemical_oxdiff_formula C12H24O6RbSbCl6
_chemical_oxdiff_usercomment 'RbCrSbCl6 at7k6r'
_shelx_space_group_comment
;
The symmetry employed for this shelxl refinement is uniquely defined
by the following loop, which should always be used as a source of
symmetry information in preference to the above space-group names.
They are only intended as comments.
;
_shelx_estimated_absorpt_t_max 0.655
_shelx_estimated_absorpt_t_min 0.571
_olex2_refinement_description
;
1. Fixed Uiso
 At 1.2 times of:
  All C(H,H) groups
2. Others
 Fixed Sof: Rb1(0.166667)
3.a Secondary CH2 refined with riding coordinates:
 C1(H1A,H1B), C2(H2A,H2B)
;
_olex2_submission_special_instructions 'No special instructions were received'
_oxdiff_exptl_absorpt_empirical_details
;
Empirical correction (ABSPACK) includes:
- Absorption correction using spherical harmonics
- Frame scaling
;
_oxdiff_exptl_absorpt_empirical_full_max 1.702
_oxdiff_exptl_absorpt_empirical_full_min 0.736

loop_
_space_group_symop_operation_xyz
'x, y, z'
'-y, x-y, z'
'-x+y, -x, z'
'x+2/3, y+1/3, z+1/3'
'-y+2/3, x-y+1/3, z+1/3'
'-x+y+2/3, -x+1/3, z+1/3'
'x+1/3, y+2/3, z+2/3'
'-y+1/3, x-y+2/3, z+2/3'
'-x+y+1/3, -x+2/3, z+2/3'
'-x, -y, -z'
'y, -x+y, -z'
'x-y, x, -z'
'-x+2/3, -y+1/3, -z+1/3'
'y+2/3, -x+y+1/3, -z+1/3'
'x-y+2/3, x+1/3, -z+1/3'
'-x+1/3, -y+2/3, -z+2/3'
'y+1/3, -x+y+2/3, -z+2/3'
'x-y+1/3, x+2/3, -z+2/3'

loop_
_atom_site_label
_atom_site_type_symbol
_atom_site_fract_x
_atom_site_fract_y
_atom_site_fract_z
_atom_site_U_iso_or_equiv
_atom_site_adp_type
_atom_site_occupancy
_atom_site_site_symmetry_order
_atom_site_calc_flag
_atom_site_refinement_flags_posn
_atom_site_refinement_flags_adp
_atom_site_refinement_flags_occupancy
_atom_site_disorder_assembly
_atom_site_disorder_group
Sb1 Sb 0.000000 0.000000 1.000000 0.0308(3) Uani 1 6 d S T P . .
Rb1 Rb 0.000000 0.000000 0.5408(2) 0.0567(10) Uani 0.5 3 d S T P . .
Cl1 Cl 0.08002(10) 0.16029(10) 0.85979(14) 0.0498(4) Uani 1 1 d . . . . .
O1 O 0.0632(2) 0.2274(2) 0.4758(3) 0.0377(8) Uani 1 1 d . . . . .
C1 C 0.1747(4) 0.3021(4) 0.5197(5) 0.0387(11) Uani 1 1 d . . . . .
H1A H 0.178219 0.302535 0.618149 0.046 Uiso 1 1 calc R U . . .
H1B H 0.197464 0.376733 0.489304 0.046 Uiso 1 1 calc R U . . .
C2 C 0.2500(4) 0.2661(4) 0.4628(5) 0.0398(12) Uani 1 1 d . . . . .
H2A H 0.239448 0.256377 0.365376 0.048 Uiso 1 1 calc R U . . .
H2B H 0.326483 0.322389 0.479913 0.048 Uiso 1 1 calc R U . . .

loop_
_atom_site_aniso_label
_atom_site_aniso_U_11
_atom_site_aniso_U_22
_atom_site_aniso_U_33
_atom_site_aniso_U_23
_atom_site_aniso_U_13
_atom_site_aniso_U_12
Sb1 0.0255(3) 0.0255(3) 0.0414(5) 0.000 0.000 0.01276(16)
Rb1 0.0275(5) 0.0275(5) 0.115(3) 0.000 0.000 0.0138(3)
Cl1 0.0436(8) 0.0411(7) 0.0642(10) 0.0133(6) 0.0070(5) 0.0208(6)
O1 0.0273(18) 0.0287(18) 0.057(2) -0.0034(14) 0.0001(14) 0.0139(15)
C1 0.035(3) 0.023(3) 0.050(3) -0.001(2) -0.008(2) 0.009(2)
C2 0.027(3) 0.033(3) 0.053(4) 0.006(2) 0.000(2) 0.010(2)

loop_
_atom_type_symbol
_atom_type_description
_atom_type_scat_dispersion_real
_atom_type_scat_dispersion_imag
_atom_type_scat_source
C C 0.0033 0.0016 'International Tables Vol C Tables 4.2.6.8 and 6.1.1.4'
H H 0.0000 0.0000 'International Tables Vol C Tables 4.2.6.8 and 6.1.1.4'
O O 0.0106 0.0060 'International Tables Vol C Tables 4.2.6.8 and 6.1.1.4'
Cl Cl 0.1484 0.1585 'International Tables Vol C Tables 4.2.6.8 and 6.1.1.4'
Rb Rb -0.9393 2.9676 'International Tables Vol C Tables 4.2.6.8 and 6.1.1.4'
Sb Sb -0.5866 1.5461 'International Tables Vol C Tables 4.2.6.8 and 6.1.1.4'

loop_
_geom_angle_atom_site_label_1
_geom_angle_atom_site_label_2
_geom_angle_atom_site_label_3
_geom_angle
_geom_angle_site_symmetry_1
_geom_angle_site_symmetry_3
_geom_angle_publ_flag
Cl1 Sb1 Cl1 180.0 12_557 3 ?
Cl1 Sb1 Cl1 90.40(5) . 11_557 ?
Cl1 Sb1 Cl1 90.40(5) 2 10_557 ?
Cl1 Sb1 Cl1 90.40(5) 12_557 . ?
Cl1 Sb1 Cl1 90.40(5) 3 10_557 ?
Cl1 Sb1 Cl1 89.60(5) 3 . ?
Cl1 Sb1 Cl1 90.40(5) 3 11_557 ?
Cl1 Sb1 Cl1 90.40(5) 12_557 2 ?
Cl1 Sb1 Cl1 180.00(5) 2 11_557 ?
Cl1 Sb1 Cl1 89.60(5) 3 2 ?
Cl1 Sb1 Cl1 180.0 . 10_557 ?
Cl1 Sb1 Cl1 89.60(5) . 2 ?
Cl1 Sb1 Cl1 89.60(5) 11_557 10_557 ?
Cl1 Sb1 Cl1 89.60(5) 12_557 11_557 ?
Cl1 Sb1 Cl1 89.60(5) 12_557 10_557 ?
O1 Rb1 Cl1 123.78(9) 10_556 . ?
O1 Rb1 Cl1 109.03(8) 3 . ?
O1 Rb1 Cl1 123.03(8) 2 . ?
O1 Rb1 Cl1 84.71(8) 12_556 . ?
O1 Rb1 Cl1 72.11(7) . . ?
O1 Rb1 Cl1 71.56(8) 11_556 . ?
O1 Rb1 O1 60.03(2) 12_556 2 ?
O1 Rb1 O1 60.03(2) 11_556 . ?
O1 Rb1 O1 163.94(9) 11_556 2 ?
O1 Rb1 O1 115.27(6) . 2 ?
O1 Rb1 O1 60.03(2) 10_556 2 ?
O1 Rb1 O1 60.03(2) 11_556 3 ?
O1 Rb1 O1 119.670(17) 10_556 12_556 ?
O1 Rb1 O1 60.03(2) 10_556 3 ?
O1 Rb1 O1 163.94(9) 10_556 . ?
O1 Rb1 O1 163.94(9) 12_556 3 ?
O1 Rb1 O1 119.670(17) 11_556 12_556 ?
O1 Rb1 O1 115.27(6) . 3 ?
O1 Rb1 O1 119.670(16) 11_556 10_556 ?
O1 Rb1 O1 115.27(6) 2 3 ?
O1 Rb1 O1 60.03(2) 12_556 . ?
Sb1 Cl1 Rb1 93.94(5) . . ?
C1 O1 Rb1 116.5(2) . 10_556 ?
C1 O1 Rb1 110.6(2) . . ?
C2 O1 Rb1 115.4(2) 12_556 10_556 ?
C2 O1 Rb1 107.6(3) 12_556 . ?
C2 O1 C1 112.8(3) 12_556 . ?
O1 C1 H1A 109.8 . . ?
O1 C1 H1B 109.8 . . ?
O1 C1 C2 109.4(4) . . ?
H1A C1 H1B 108.2 . . ?
C2 C1 H1A 109.8 . . ?
C2 C1 H1B 109.8 . . ?
O1 C2 C1 109.6(4) 11_556 . ?
O1 C2 H2A 109.8 11_556 . ?
O1 C2 H2B 109.8 11_556 . ?
C1 C2 H2A 109.8 . . ?
C1 C2 H2B 109.8 . . ?
H2A C2 H2B 108.2 . . ?

loop_
_geom_bond_atom_site_label_1
_geom_bond_atom_site_label_2
_geom_bond_distance
_geom_bond_site_symmetry_2
_geom_bond_publ_flag
Sb1 Cl1 2.3745(12) 12_557 ?
Sb1 Cl1 2.3746(12) 11_557 ?
Sb1 Cl1 2.3746(12) 2 ?
Sb1 Cl1 2.3745(12) 3 ?
Sb1 Cl1 2.3746(12) 10_557 ?
Sb1 Cl1 2.3745(12) . ?
Rb1 Rb1 0.804(4) 10_556 ?
Rb1 Cl1 3.687(2) . ?
Rb1 O1 2.834(3) 11_556 ?
Rb1 O1 2.901(3) 2 ?
Rb1 O1 2.901(3) 3 ?
Rb1 O1 2.834(3) 10_556 ?
Rb1 O1 2.834(3) 12_556 ?
Rb1 O1 2.901(3) . ?
O1 C1 1.436(5) . ?
O1 C2 1.425(5) 12_556 ?
C1 H1A 0.9700 . ?
C1 H1B 0.9700 . ?
C1 C2 1.479(7) . ?
C2 H2A 0.9700 . ?
C2 H2B 0.9700 . ?

loop_
_geom_torsion_atom_site_label_1
_geom_torsion_atom_site_label_2
_geom_torsion_atom_site_label_3
_geom_torsion_atom_site_label_4
_geom_torsion
_geom_torsion_site_symmetry_1
_geom_torsion_site_symmetry_2
_geom_torsion_site_symmetry_3
_geom_torsion_site_symmetry_4
_geom_torsion_publ_flag
Rb1 O1 C1 C2 53.7(4) . . . . ?
Rb1 O1 C1 C2 37.3(5) 10_556 . . . ?
O1 C1 C2 O1 -68.5(5) . . . 11_556 ?
C2 O1 C1 C2 174.2(3) 12_556 . . . ?
